data_1536426
loop_
_publ_author_name
'Palkina, K.K.'
'Dzhurinskii, B.F.'
'Kuz'mina, N.E.'
'Lysanova, G.V.'
'Komova, M.G.'

_publ_section_title
;
 Structure and synthesis of lutetium germanate Lu6Ge4O17
;
_journal_name_full 'Zhurnal Neorganicheskoi Khimii'
_journal_page_first 184
_journal_page_last 187
_journal_volume 39
_journal_year 1994
_chemical_formula_sum 'Ge4 Lu6 O17'
_chemical_name_systematic 'Lu6 (Ge4 O17)'
_space_group_IT_number 13
_symmetry_space_group_name_Hall '-P 2yc'
_symmetry_space_group_name_H-M 'P 1 2/c 1'
_cell_angle_alpha 90
_cell_angle_beta 111.71
_cell_angle_gamma 90
_cell_formula_units_Z 2
_cell_length_a 10.878
_cell_length_b 6.853
_cell_length_c 10.499
_cell_volume 727.152
_citation_journal_id_ASTM ZNOKAQ
_cod_data_source_file Palkina_ZNOKAQ_1994_1416.cif
_cod_data_source_block Ge4Lu6O17
_cod_database_code 1536426

loop_
_symmetry_equiv_pos_as_xyz
x,y,z
-x,y,-z+1/2
-x,-y,-z
x,-y,z-1/2

loop_
_atom_site_label
_atom_site_type_symbol
_atom_site_fract_x
_atom_site_fract_y
_atom_site_fract_z
_atom_site_occupancy
_atom_site_U_iso_or_equiv
O6 O-2 0.846 0.729 0.18 1 0.0
O9 O-2 0.982 0.42 0.113 1 0.0
O1 O-2 0.446 0.164 0.047 1 0.0
Ge2 Ge+4 0.617 0.6379 -0.103 1 0.0
Lu2 Lu+3 0.8301 0.404 0.1957 1 0.0
Lu1 Lu+3 0.4272 0.8382 0.073 1 0.0
Ge1 Ge+4 0.7757 0.9236 0.2313 1 0.0
O3 O-2 0.643 0.445 0.013 1 0.0
O5 O-2 0.5 0.525 -0.25 1 0.0
O2 O-2 0.754 0.113 0.113 1 0.0
Lu3 Lu+3 0.9525 0.7465 0.0286 1 0.0
O8 O-2 0.76 0.676 -0.136 1 0.0
O4 O-2 0.631 0.15 -0.25 1 0.0
O7 O-2 0.103 0.977 0.114 1 0.0
